data_7028708
loop_
_publ_author_name
'Constable, Edwin C.'
'Housecroft, Catherine E.'
'Schneider, Gabriel E.'
'Zampese, Jennifer A.'
'Bolink, Henk J.'
'Perteg\'as, Antonio'
'Roldan-Carmona, Cristina'

_publ_section_title
;
 Red emitting [Ir(C^N)2(N^N)](+) complexes employing bidentate
 2,2':6',2''-terpyridine ligands for light-emitting electrochemical cells.
;
_journal_issue 12
_journal_name_full 'Dalton transactions (Cambridge, England : 2003)'
_journal_page_first 4653
_journal_page_last 4667
_journal_paper_doi 10.1039/c3dt53477d
_journal_volume 43
_journal_year 2014
_chemical_formula_moiety 'C43 H32 Ir N6, 2(C H2 Cl2), F6 P'
_chemical_formula_sum 'C45 H36 Cl4 F6 Ir N6 P'
_chemical_formula_weight 1139.79
_chemical_name_systematic
; 
 ? 
;
_space_group_IT_number 14
_symmetry_cell_setting monoclinic
_symmetry_space_group_name_Hall '-P 2yn'
_symmetry_space_group_name_H-M 'P 1 21/n 1'
_atom_sites_solution_hydrogens geom
_atom_sites_solution_primary direct
_atom_sites_solution_secondary difmap
_audit_creation_method SHELXL-97
_cell_angle_alpha 90.00
_cell_angle_beta 93.369(2)
_cell_angle_gamma 90.00
_cell_formula_units_Z 4
_cell_length_a 10.2803(4)
_cell_length_b 12.4470(4)
_cell_length_c 33.7717(12)
_cell_measurement_reflns_used 7954
_cell_measurement_temperature 123(2)
_cell_measurement_theta_max 27.94
_cell_measurement_theta_min 3.21
_cell_volume 4313.9(3)
_computing_cell_refinement 'Bruker SAINT'
_computing_data_collection 'Bruker APEX2'
_computing_data_reduction 'Bruker SAINT'
_computing_molecular_graphics 'Bruker SHELXTL'
_computing_publication_material 'Bruker SHELXTL'
_computing_structure_refinement 'SHELXL-97 (Sheldrick, 1997)'
_computing_structure_solution 'SHELXS-97 (Sheldrick, 1990)'
_diffrn_ambient_temperature 123(2)
_diffrn_measured_fraction_theta_full 0.998
_diffrn_measured_fraction_theta_max 0.998
_diffrn_measurement_device_type 'Bruker APEX-II CCD'
_diffrn_measurement_method '\f and \w scans'
_diffrn_radiation_monochromator graphite
_diffrn_radiation_source 'fine-focus sealed tube'
_diffrn_radiation_type MoK\a
_diffrn_radiation_wavelength 0.71073
_diffrn_reflns_av_R_equivalents 0.0542
_diffrn_reflns_av_sigmaI/netI 0.0499
_diffrn_reflns_limit_h_max 12
_diffrn_reflns_limit_h_min -12
_diffrn_reflns_limit_k_max 15
_diffrn_reflns_limit_k_min -15
_diffrn_reflns_limit_l_max 40
_diffrn_reflns_limit_l_min -37
_diffrn_reflns_number 31698
_diffrn_reflns_theta_full 25.50
_diffrn_reflns_theta_max 25.50
_diffrn_reflns_theta_min 1.74
_diffrn_standards_number 0
_exptl_absorpt_coefficient_mu 3.448
_exptl_absorpt_correction_T_max 0.9342
_exptl_absorpt_correction_T_min 0.4794
_exptl_absorpt_correction_type multi-scan
_exptl_absorpt_process_details sadabs
_exptl_crystal_colour orange
_exptl_crystal_density_diffrn 1.755
_exptl_crystal_density_method 'not measured'
_exptl_crystal_description Plate
_exptl_crystal_F_000 2248
_exptl_crystal_size_max 0.25
_exptl_crystal_size_mid 0.13
_exptl_crystal_size_min 0.02
_refine_diff_density_max 1.346
_refine_diff_density_min -3.469
_refine_diff_density_rms 0.171
_refine_ls_extinction_method none
_refine_ls_goodness_of_fit_ref 1.151
_refine_ls_hydrogen_treatment constr
_refine_ls_matrix_type full
_refine_ls_number_parameters 622
_refine_ls_number_reflns 8021
_refine_ls_number_restraints 30
_refine_ls_restrained_S_all 1.151
_refine_ls_R_factor_all 0.0637
_refine_ls_R_factor_gt 0.0476
_refine_ls_shift/su_max 0.044
_refine_ls_shift/su_mean 0.002
_refine_ls_structure_factor_coef Fsqd
_refine_ls_weighting_details 'calc w=1/[\s^2^(Fo^2^)+(0.0367P)^2^+35.5567P] where P=(Fo^2^+2Fc^2^)/3'
_refine_ls_weighting_scheme calc
_refine_ls_wR_factor_gt 0.0993
_refine_ls_wR_factor_ref 0.1155
_reflns_number_gt 6667
_reflns_number_total 8021
_reflns_threshold_expression >2sigma(I)
_cod_data_source_file c3dt53477d.txt
_cod_data_source_block gs66
_cod_depositor_comments
;
The following automatic conversions were performed:

'_symmetry_cell_setting' value 'Monoclinic' changed to 'monoclinic'
according to
/usr/data/users/saulius/automatic-downloads/current/RSC/lib/dictionaries/cif_core.dic
dictionary named 'cif_core.dic' version 2.4.2 from 2011-04-26.

Automatic conversion script
Id: cif_fix_values 2281 2013-09-26 08:29:07Z andrius 
;
_cod_original_sg_symbol_Hall -P2yn
_cod_original_sg_symbol_H-M P2(1)/n
_cod_database_code 7028708

loop_
_symmetry_equiv_pos_as_xyz
'x, y, z'
'-x+1/2, y+1/2, -z+1/2'
'-x, -y, -z'
'x-1/2, -y-1/2, z-1/2'

loop_
_atom_site_label
_atom_site_type_symbol
_atom_site_fract_x
_atom_site_fract_y
_atom_site_fract_z
_atom_site_U_iso_or_equiv
_atom_site_adp_type
_atom_site_occupancy
_atom_site_symmetry_multiplicity
_atom_site_calc_flag
_atom_site_refinement_flags
_atom_site_disorder_assembly
_atom_site_disorder_group
Ir1 Ir 0.743010(19) 0.324475(15) 0.863362(5) 0.01498(4) Uani 1 1 d . . .
N1 N 0.8894(4) 0.2815(3) 0.90884(12) 0.0186(10) Uani 1 1 d . . .
N2 N 0.6377(4) 0.2229(3) 0.90432(11) 0.0162(10) Uani 1 1 d . . .
N3 N 0.4966(5) 0.0935(4) 0.84009(13) 0.0281(12) Uani 1 1 d . . .
N4 N 0.2591(6) 0.0312(5) 1.11040(15) 0.0471(16) Uani 1 1 d . . .
H4A H 0.1768 0.0116 1.1088 0.057 Uiso 1 1 calc R . .
H4B H 0.3036 0.0304 1.1335 0.057 Uiso 1 1 calc R . .
C1 C 1.0172(5) 0.3029(4) 0.90796(16) 0.0227(13) Uani 1 1 d . . .
H1A H 1.0499 0.3282 0.8839 0.027 Uiso 1 1 calc R . .
C2 C 1.1032(6) 0.2895(5) 0.94055(17) 0.0312(15) Uani 1 1 d . . .
H2A H 1.1931 0.3060 0.9393 0.037 Uiso 1 1 calc R . .
C3 C 1.0545(6) 0.2515(5) 0.97487(17) 0.0322(15) Uani 1 1 d . . .
H3B H 1.1108 0.2423 0.9979 0.039 Uiso 1 1 calc R . .
C4 C 0.9246(6) 0.2268(5) 0.97588(16) 0.0287(14) Uani 1 1 d . . .
H4C H 0.8911 0.1988 0.9994 0.034 Uiso 1 1 calc R . .
C5 C 0.8430(5) 0.2431(4) 0.94248(15) 0.0197(12) Uani 1 1 d . . .
C6 C 0.7028(5) 0.2168(4) 0.94041(14) 0.0200(12) Uani 1 1 d . . .
C7 C 0.6406(5) 0.1871(4) 0.97401(15) 0.0232(13) Uani 1 1 d . . .
H7A H 0.6889 0.1857 0.9989 0.028 Uiso 1 1 calc R . .
C8 C 0.5096(5) 0.1594(4) 0.97244(15) 0.0210(12) Uani 1 1 d . . .
C9 C 0.4470(5) 0.1604(4) 0.93479(14) 0.0204(12) Uani 1 1 d . . .
H9A H 0.3577 0.1405 0.9317 0.025 Uiso 1 1 calc R . .
C10 C 0.5126(5) 0.1902(4) 0.90171(14) 0.0187(12) Uani 1 1 d . . .
C11 C 0.4439(5) 0.1720(4) 0.86197(15) 0.0233(12) Uani 1 1 d . . .
C12 C 0.3306(5) 0.2242(4) 0.85247(16) 0.0237(13) Uani 1 1 d . . .
H12A H 0.2992 0.2793 0.8689 0.028 Uiso 1 1 calc R . .
C13 C 0.2618(6) 0.1928(5) 0.81701(19) 0.0389(17) Uani 1 1 d . . .
H13A H 0.1817 0.2261 0.8087 0.047 Uiso 1 1 calc R . .
C14 C 0.3144(7) 0.1113(5) 0.79443(17) 0.0404(17) Uani 1 1 d . . .
H14A H 0.2695 0.0883 0.7705 0.048 Uiso 1 1 calc R . .
C15 C 0.4293(6) 0.0649(5) 0.80643(17) 0.0353(16) Uani 1 1 d . . .
H15A H 0.4635 0.0101 0.7904 0.042 Uiso 1 1 calc R . .
C16 C 0.4434(5) 0.1273(4) 1.00801(15) 0.0213(13) Uani 1 1 d . . .
C17 C 0.5107(6) 0.1235(5) 1.04533(16) 0.0298(15) Uani 1 1 d . . .
H17A H 0.6000 0.1434 1.0475 0.036 Uiso 1 1 calc R . .
C18 C 0.4507(6) 0.0916(5) 1.07904(16) 0.0309(15) Uani 1 1 d . . .
H18A H 0.4992 0.0889 1.1039 0.037 Uiso 1 1 calc R . .
C19 C 0.3188(6) 0.0632(4) 1.07662(16) 0.0279(14) Uani 1 1 d . . .
C20 C 0.2507(6) 0.0650(4) 1.03990(17) 0.0288(14) Uani 1 1 d . . .
H20A H 0.1611 0.0458 1.0379 0.035 Uiso 1 1 calc R . .
C21 C 0.3130(5) 0.0950(4) 1.00573(16) 0.0244(13) Uani 1 1 d . . .
H21A H 0.2658 0.0934 0.9807 0.029 Uiso 1 1 calc R . .
N5 N 0.7113(4) 0.4603(3) 0.89613(12) 0.0181(10) Uani 1 1 d . . .
C22 C 0.8638(5) 0.4268(4) 0.83753(14) 0.0154(11) Uani 1 1 d . . .
C23 C 0.9469(5) 0.4054(4) 0.80755(15) 0.0226(13) Uani 1 1 d . . .
H23A H 0.9395 0.3390 0.7937 0.027 Uiso 1 1 calc R . .
C24 C 1.0400(5) 0.4785(5) 0.79746(15) 0.0252(13) Uani 1 1 d . . .
H24A H 1.0973 0.4612 0.7774 0.030 Uiso 1 1 calc R . .
C25 C 1.0506(5) 0.5774(5) 0.81645(16) 0.0270(14) Uani 1 1 d . . .
H25A H 1.1159 0.6270 0.8097 0.032 Uiso 1 1 calc R . .
C26 C 0.9673(5) 0.6031(4) 0.84480(16) 0.0244(13) Uani 1 1 d . . .
H26A H 0.9724 0.6718 0.8570 0.029 Uiso 1 1 calc R . .
C27 C 0.8745(5) 0.5292(4) 0.85598(14) 0.0191(12) Uani 1 1 d . . .
C28 C 0.7867(5) 0.5470(4) 0.88791(15) 0.0209(13) Uani 1 1 d . . .
C29 C 0.7746(6) 0.6424(4) 0.90847(17) 0.0301(15) Uani 1 1 d . . .
H29A H 0.8276 0.7024 0.9030 0.036 Uiso 1 1 calc R . .
C30 C 0.6832(6) 0.6491(4) 0.93736(17) 0.0296(15) Uani 1 1 d . . .
H30A H 0.6749 0.7137 0.9520 0.035 Uiso 1 1 calc R . .
C31 C 0.6055(6) 0.5626(4) 0.94465(16) 0.0275(14) Uani 1 1 d . . .
H31A H 0.5420 0.5675 0.9639 0.033 Uiso 1 1 calc R . .
C32 C 0.6204(5) 0.4684(4) 0.92380(15) 0.0217(13) Uani 1 1 d . . .
H32A H 0.5666 0.4085 0.9288 0.026 Uiso 1 1 calc R . .
N6 N 0.7748(4) 0.2053(3) 0.82366(11) 0.0143(9) Uani 1 1 d . . .
C33 C 0.6040(5) 0.3609(4) 0.82107(14) 0.0155(11) Uani 1 1 d . . .
C34 C 0.5100(5) 0.4424(4) 0.82159(15) 0.0205(12) Uani 1 1 d . . .
H34A H 0.5077 0.4881 0.8441 0.025 Uiso 1 1 calc R . .
C35 C 0.4200(5) 0.4575(4) 0.78969(16) 0.0228(13) Uani 1 1 d . . .
H35A H 0.3568 0.5130 0.7907 0.027 Uiso 1 1 calc R . .
C36 C 0.4216(5) 0.3916(4) 0.75600(16) 0.0238(13) Uani 1 1 d . . .
H36A H 0.3600 0.4018 0.7343 0.029 Uiso 1 1 calc R . .
C37 C 0.5142(5) 0.3116(4) 0.75496(15) 0.0205(12) Uani 1 1 d . . .
H37A H 0.5171 0.2673 0.7321 0.025 Uiso 1 1 calc R . .
C38 C 0.6028(5) 0.2951(4) 0.78665(15) 0.0164(12) Uani 1 1 d . . .
C39 C 0.6997(5) 0.2081(4) 0.78862(14) 0.0172(12) Uani 1 1 d . . .
C40 C 0.7184(5) 0.1331(4) 0.75955(15) 0.0213(13) Uani 1 1 d . . .
H40A H 0.6667 0.1356 0.7353 0.026 Uiso 1 1 calc R . .
C41 C 0.8115(5) 0.0544(4) 0.76540(15) 0.0236(13) Uani 1 1 d . . .
H41A H 0.8226 0.0013 0.7457 0.028 Uiso 1 1 calc R . .
C42 C 0.8888(5) 0.0534(4) 0.80035(16) 0.0252(14) Uani 1 1 d . . .
H42A H 0.9555 0.0012 0.8047 0.030 Uiso 1 1 calc R . .
C43 C 0.8671(5) 0.1295(4) 0.82859(15) 0.0189(12) Uani 1 1 d . . .
H43A H 0.9197 0.1286 0.8527 0.023 Uiso 1 1 calc R . .
P1 P 1.12580(17) 0.90687(14) 0.90044(5) 0.0386(4) Uani 1 1 d . . .
F10 F 1.0156(4) 0.8277(3) 0.91350(15) 0.0672(14) Uani 1 1 d . . .
F11 F 1.1694(4) 0.9245(4) 0.94563(11) 0.0594(13) Uani 1 1 d . . .
F12 F 1.2228(4) 0.8084(4) 0.89739(14) 0.0660(14) Uani 1 1 d . . .
F13 F 1.0789(6) 0.8895(5) 0.85599(14) 0.100(2) Uani 1 1 d . . .
F14 F 1.0299(4) 1.0061(3) 0.90306(15) 0.0728(15) Uani 1 1 d . . .
F15 F 1.2381(5) 0.9850(4) 0.88907(15) 0.0823(16) Uani 1 1 d . . .
C100 C 1.1775(7) 0.5682(6) 0.9275(2) 0.052(2) Uani 1 1 d . . .
H10A H 1.1714 0.6457 0.9210 0.062 Uiso 1 1 calc R . .
H10B H 1.0889 0.5371 0.9240 0.062 Uiso 1 1 calc R . .
Cl1 Cl 1.28005(17) 0.50475(16) 0.89480(5) 0.0528(5) Uani 1 1 d . . .
Cl2 Cl 1.2356(2) 0.55289(19) 0.97664(6) 0.0691(6) Uani 1 1 d . . .
C200 C 0.5404(11) 0.7370(12) 0.8141(5) 0.080(6) Uani 0.50 1 d PDU A 1
H20B H 0.5689 0.6633 0.8077 0.096 Uiso 0.50 1 calc PR A 1
H20C H 0.5291 0.7399 0.8430 0.096 Uiso 0.50 1 calc PR A 1
Cl3 Cl 0.6612(4) 0.8246(3) 0.80323(15) 0.0612(13) Uani 0.50 1 d PDU A 1
Cl4 Cl 0.3938(5) 0.7598(4) 0.78988(17) 0.0730(16) Uani 0.50 1 d PDU A 1
Cl3' Cl 0.6475(15) 0.8295(11) 0.7953(4) 0.118(5) Uani 0.25 1 d PDU B 2
Cl4' Cl 0.4055(10) 0.7510(9) 0.8243(4) 0.100(4) Uani 0.25 1 d PD B 2
C20' C 0.5682(14) 0.7352(17) 0.8210(8) 0.053(9) Uani 0.25 1 d PDU B 2
H20D H 0.5832 0.6644 0.8087 0.064 Uiso 0.25 1 calc PR B 2
H20E H 0.6089 0.7326 0.8483 0.064 Uiso 0.25 1 calc PR B 2
Cl3" Cl 0.6180(8) 0.7884(10) 0.8221(3) 0.087(3) Uani 0.25 1 d PD C 3
Cl4" Cl 0.3670(8) 0.7589(6) 0.78149(19) 0.0353(18) Uani 0.25 1 d PDU C 3
C20" C 0.4550(14) 0.771(3) 0.8258(5) 0.093(10) Uani 0.25 1 d PDU C 3
H20F H 0.4207 0.8323 0.8405 0.112 Uiso 0.25 1 calc PR C 3
H20G H 0.4413 0.7051 0.8416 0.112 Uiso 0.25 1 calc PR C 3

loop_
_atom_site_aniso_label
_atom_site_aniso_U_11
_atom_site_aniso_U_22
_atom_site_aniso_U_33
_atom_site_aniso_U_23
_atom_site_aniso_U_13
_atom_site_aniso_U_12
Ir1 0.02210(9) 0.01219(8) 0.01103(8) 0.00019(8) 0.00404(6) -0.00115(9)
N1 0.023(2) 0.016(2) 0.017(2) 0.0007(17) 0.0043(17) 0.0013(18)
N2 0.023(2) 0.015(2) 0.0117(19) -0.0005(16) 0.0070(16) -0.0005(17)
N3 0.042(3) 0.025(2) 0.018(2) -0.0026(19) 0.008(2) -0.014(2)
N4 0.056(3) 0.058(4) 0.029(3) 0.010(3) 0.017(3) 0.001(3)
C1 0.024(3) 0.019(3) 0.025(3) 0.003(2) 0.004(2) -0.001(2)
C2 0.030(3) 0.032(3) 0.030(3) 0.007(3) -0.007(3) -0.004(3)
C3 0.029(3) 0.039(3) 0.027(3) 0.004(3) -0.012(2) 0.001(3)
C4 0.033(3) 0.033(3) 0.019(3) 0.006(2) -0.004(2) -0.002(3)
C5 0.029(3) 0.010(2) 0.020(3) -0.002(2) 0.000(2) -0.004(2)
C6 0.031(3) 0.016(2) 0.014(2) -0.002(2) 0.002(2) -0.003(2)
C7 0.035(3) 0.019(3) 0.016(2) 0.002(2) 0.001(2) -0.003(2)
C8 0.032(3) 0.014(2) 0.018(2) -0.003(2) 0.009(2) 0.001(2)
C9 0.027(3) 0.016(3) 0.019(2) -0.002(2) 0.005(2) -0.002(2)
C10 0.032(3) 0.007(2) 0.017(2) 0.0004(19) 0.004(2) 0.000(2)
C11 0.033(3) 0.021(2) 0.017(2) 0.005(2) 0.005(2) -0.002(2)
C12 0.022(3) 0.018(3) 0.032(3) 0.000(2) -0.001(2) 0.000(2)
C13 0.030(3) 0.041(4) 0.045(4) 0.018(3) -0.009(3) -0.002(3)
C14 0.063(4) 0.039(3) 0.018(3) 0.002(3) -0.005(3) -0.032(3)
C15 0.055(4) 0.025(3) 0.026(3) -0.002(3) 0.005(3) -0.013(3)
C16 0.031(3) 0.017(2) 0.017(2) -0.002(2) 0.008(2) 0.001(2)
C17 0.029(3) 0.036(3) 0.025(3) 0.004(3) 0.014(2) 0.005(3)
C18 0.037(3) 0.037(3) 0.020(3) 0.007(2) 0.005(2) 0.004(3)
C19 0.043(3) 0.020(3) 0.022(3) 0.009(2) 0.020(2) 0.007(2)
C20 0.036(3) 0.019(3) 0.032(3) 0.003(2) 0.009(3) -0.003(2)
C21 0.033(3) 0.020(3) 0.020(3) -0.004(2) 0.007(2) 0.000(2)
N5 0.021(2) 0.018(2) 0.015(2) 0.0004(17) -0.0006(17) -0.0018(18)
C22 0.012(2) 0.018(2) 0.016(2) 0.004(2) 0.0021(19) 0.000(2)
C23 0.023(3) 0.020(3) 0.025(3) 0.007(2) 0.003(2) 0.001(2)
C24 0.019(3) 0.037(3) 0.020(3) 0.011(2) 0.001(2) 0.004(2)
C25 0.026(3) 0.030(3) 0.025(3) 0.011(2) -0.001(2) -0.005(2)
C26 0.030(3) 0.013(2) 0.030(3) 0.004(2) -0.003(2) -0.007(2)
C27 0.021(3) 0.018(2) 0.018(2) 0.002(2) -0.001(2) 0.001(2)
C28 0.026(3) 0.014(2) 0.022(3) -0.002(2) -0.006(2) 0.004(2)
C29 0.040(3) 0.019(3) 0.031(3) -0.004(2) 0.001(3) -0.004(2)
C30 0.043(3) 0.014(3) 0.032(3) -0.008(2) 0.001(3) 0.001(2)
C31 0.038(3) 0.026(3) 0.020(3) -0.008(2) 0.008(2) 0.009(2)
C32 0.024(3) 0.019(3) 0.022(3) -0.003(2) 0.003(2) -0.001(2)
N6 0.017(2) 0.015(2) 0.0115(19) 0.0033(16) 0.0060(16) -0.0018(16)
C33 0.020(2) 0.010(2) 0.018(2) 0.0034(19) 0.011(2) -0.0046(19)
C34 0.025(3) 0.020(3) 0.017(2) 0.002(2) 0.006(2) 0.002(2)
C35 0.022(3) 0.018(3) 0.029(3) 0.004(2) 0.007(2) 0.006(2)
C36 0.023(3) 0.023(3) 0.026(3) 0.005(2) -0.004(2) -0.003(2)
C37 0.024(3) 0.017(2) 0.021(2) -0.002(2) -0.001(2) 0.000(2)
C38 0.016(2) 0.013(2) 0.021(2) 0.0006(19) 0.006(2) -0.0007(19)
C39 0.017(2) 0.016(2) 0.019(2) 0.005(2) 0.004(2) -0.0036(19)
C40 0.026(3) 0.023(3) 0.015(2) -0.004(2) 0.002(2) 0.001(2)
C41 0.030(3) 0.020(3) 0.022(3) -0.008(2) 0.006(2) 0.003(2)
C42 0.026(3) 0.019(3) 0.032(3) -0.003(2) 0.008(2) 0.008(2)
C43 0.020(3) 0.020(2) 0.017(2) 0.004(2) 0.001(2) 0.001(2)
P1 0.0459(9) 0.0332(8) 0.0350(9) 0.0095(7) -0.0130(7) -0.0162(7)
F10 0.053(2) 0.044(2) 0.105(4) 0.001(2) 0.008(2) -0.022(2)
F11 0.075(3) 0.066(3) 0.035(2) 0.005(2) -0.016(2) -0.008(2)
F12 0.060(3) 0.055(3) 0.083(3) -0.006(2) 0.001(2) -0.004(2)
F13 0.140(5) 0.109(4) 0.047(3) 0.003(3) -0.041(3) -0.008(4)
F14 0.072(3) 0.034(2) 0.108(4) 0.011(2) -0.036(3) 0.001(2)
F15 0.090(3) 0.070(3) 0.088(3) 0.026(3) 0.010(3) -0.044(3)
C100 0.060(5) 0.046(4) 0.047(4) -0.009(3) -0.007(4) 0.014(4)
Cl1 0.0452(9) 0.0689(12) 0.0441(10) 0.0004(9) 0.0022(8) 0.0043(9)
Cl2 0.0803(14) 0.0819(14) 0.0439(10) -0.0217(10) -0.0059(10) 0.0125(12)
C200 0.072(10) 0.052(9) 0.109(12) 0.028(9) -0.044(9) -0.017(8)
Cl3 0.062(2) 0.0341(18) 0.087(3) -0.034(2) 0.003(2) -0.0035(19)
Cl4 0.077(3) 0.041(2) 0.099(4) 0.000(2) -0.015(3) -0.003(2)
Cl3' 0.155(11) 0.100(9) 0.105(8) 0.018(8) 0.061(8) -0.014(9)
Cl4' 0.118(8) 0.077(6) 0.107(8) -0.048(6) 0.023(7) -0.024(6)
C20' 0.078(19) 0.041(15) 0.040(15) 0.015(12) 0.002(14) 0.030(14)
Cl3" 0.060(5) 0.129(9) 0.068(6) -0.043(6) -0.021(5) 0.033(6)
Cl4" 0.062(4) 0.024(3) 0.017(3) 0.009(2) -0.023(3) -0.011(3)
C20" 0.10(2) 0.057(17) 0.12(2) 0.023(17) -0.029(18) -0.025(17)

loop_
_atom_type_symbol
_atom_type_description
_atom_type_scat_dispersion_real
_atom_type_scat_dispersion_imag
_atom_type_scat_source
C C 0.0033 0.0016 'International Tables Vol C Tables 4.2.6.8 and 6.1.1.4'
H H 0.0000 0.0000 'International Tables Vol C Tables 4.2.6.8 and 6.1.1.4'
N N 0.0061 0.0033 'International Tables Vol C Tables 4.2.6.8 and 6.1.1.4'
F F 0.0171 0.0103 'International Tables Vol C Tables 4.2.6.8 and 6.1.1.4'
P P 0.1023 0.0942 'International Tables Vol C Tables 4.2.6.8 and 6.1.1.4'
Ir Ir -1.4442 7.9887 'International Tables Vol C Tables 4.2.6.8 and 6.1.1.4'
Cl Cl 0.1484 0.1585 'International Tables Vol C Tables 4.2.6.8 and 6.1.1.4'

loop_
_geom_angle_atom_site_label_1
_geom_angle_atom_site_label_2
_geom_angle_atom_site_label_3
_geom_angle
C33 Ir1 C22 88.89(19)
C33 Ir1 N6 80.33(17)
C22 Ir1 N6 92.78(18)
C33 Ir1 N5 93.91(18)
C22 Ir1 N5 80.47(18)
N6 Ir1 N5 171.26(16)
C33 Ir1 N1 178.51(17)
C22 Ir1 N1 92.47(17)
N6 Ir1 N1 98.98(15)
N5 Ir1 N1 86.93(16)
C33 Ir1 N2 102.71(17)
C22 Ir1 N2 166.63(17)
N6 Ir1 N2 95.68(15)
N5 Ir1 N2 91.99(16)
N1 Ir1 N2 76.02(15)
C1 N1 C5 119.0(4)
C1 N1 Ir1 125.4(3)
C5 N1 Ir1 115.1(3)
C10 N2 C6 117.4(4)
C10 N2 Ir1 129.4(3)
C6 N2 Ir1 111.2(3)
C15 N3 C11 116.7(5)
C19 N4 H4A 120.0
C19 N4 H4B 120.0
H4A N4 H4B 120.0
N1 C1 C2 122.7(5)
N1 C1 H1A 118.7
C2 C1 H1A 118.7
C3 C2 C1 117.8(5)
C3 C2 H2A 121.1
C1 C2 H2A 121.1
C4 C3 C2 120.1(5)
C4 C3 H3B 119.9
C2 C3 H3B 119.9
C3 C4 C5 119.5(5)
C3 C4 H4C 120.3
C5 C4 H4C 120.3
N1 C5 C4 120.9(5)
N1 C5 C6 115.6(4)
C4 C5 C6 123.4(5)
N2 C6 C7 121.6(5)
N2 C6 C5 117.3(4)
C7 C6 C5 121.1(5)
C6 C7 C8 121.9(5)
C6 C7 H7A 119.0
C8 C7 H7A 119.0
C7 C8 C9 115.4(5)
C7 C8 C16 122.1(5)
C9 C8 C16 122.5(5)
C10 C9 C8 121.1(5)
C10 C9 H9A 119.4
C8 C9 H9A 119.4
N2 C10 C9 122.3(4)
N2 C10 C11 120.2(4)
C9 C10 C11 117.1(5)
C12 C11 N3 125.6(5)
C12 C11 C10 119.5(5)
N3 C11 C10 114.5(5)
C11 C12 C13 116.7(5)
C11 C12 H12A 121.7
C13 C12 H12A 121.7
C14 C13 C12 118.3(5)
C14 C13 H13A 120.9
C12 C13 H13A 120.9
C15 C14 C13 120.3(5)
C15 C14 H14A 119.8
C13 C14 H14A 119.8
N3 C15 C14 122.4(6)
N3 C15 H15A 118.8
C14 C15 H15A 118.8
C21 C16 C17 117.4(5)
C21 C16 C8 121.5(5)
C17 C16 C8 121.0(5)
C18 C17 C16 121.9(5)
C18 C17 H17A 119.0
C16 C17 H17A 119.0
C17 C18 C19 120.1(5)
C17 C18 H18A 120.0
C19 C18 H18A 120.0
N4 C19 C20 121.1(6)
N4 C19 C18 119.9(5)
C20 C19 C18 119.0(5)
C19 C20 C21 120.6(5)
C19 C20 H20A 119.7
C21 C20 H20A 119.7
C16 C21 C20 120.9(5)
C16 C21 H21A 119.5
C20 C21 H21A 119.5
C32 N5 C28 120.1(4)
C32 N5 Ir1 124.5(3)
C28 N5 Ir1 115.5(3)
C23 C22 C27 117.2(5)
C23 C22 Ir1 128.0(4)
C27 C22 Ir1 114.3(3)
C24 C23 C22 121.3(5)
C24 C23 H23A 119.4
C22 C23 H23A 119.4
C23 C24 C25 120.5(5)
C23 C24 H24A 119.7
C25 C24 H24A 119.7
C26 C25 C24 119.8(5)
C26 C25 H25A 120.1
C24 C25 H25A 120.1
C25 C26 C27 120.4(5)
C25 C26 H26A 119.8
C27 C26 H26A 119.8
C26 C27 C22 120.7(5)
C26 C27 C28 124.2(5)
C22 C27 C28 115.1(4)
N5 C28 C29 120.4(5)
N5 C28 C27 114.4(4)
C29 C28 C27 125.2(5)
C28 C29 C30 119.1(5)
C28 C29 H29A 120.5
C30 C29 H29A 120.5
C31 C30 C29 120.1(5)
C31 C30 H30A 120.0
C29 C30 H30A 120.0
C30 C31 C32 119.5(5)
C30 C31 H31A 120.3
C32 C31 H31A 120.3
N5 C32 C31 120.9(5)
N5 C32 H32A 119.6
C31 C32 H32A 119.6
C43 N6 C39 118.9(4)
C43 N6 Ir1 124.7(3)
C39 N6 Ir1 116.3(3)
C34 C33 C38 117.0(4)
C34 C33 Ir1 128.0(4)
C38 C33 Ir1 115.0(3)
C35 C34 C33 121.0(5)
C35 C34 H34A 119.5
C33 C34 H34A 119.5
C34 C35 C36 120.6(5)
C34 C35 H35A 119.7
C36 C35 H35A 119.7
C37 C36 C35 118.9(5)
C37 C36 H36A 120.5
C35 C36 H36A 120.5
C38 C37 C36 120.9(5)
C38 C37 H37A 119.6
C36 C37 H37A 119.6
C37 C38 C33 121.5(4)
C37 C38 C39 124.0(4)
C33 C38 C39 114.5(4)
N6 C39 C40 120.1(4)
N6 C39 C38 113.8(4)
C40 C39 C38 126.2(5)
C41 C40 C39 120.4(5)
C41 C40 H40A 119.8
C39 C40 H40A 119.8
C40 C41 C42 119.3(5)
C40 C41 H41A 120.4
C42 C41 H41A 120.4
C43 C42 C41 118.6(5)
C43 C42 H42A 120.7
C41 C42 H42A 120.7
N6 C43 C42 122.8(5)
N6 C43 H43A 118.6
C42 C43 H43A 118.6
F13 P1 F15 92.3(3)
F13 P1 F11 178.6(3)
F15 P1 F11 88.8(3)
F13 P1 F10 89.8(3)
F15 P1 F10 177.8(3)
F11 P1 F10 89.1(3)
F13 P1 F14 90.2(3)
F15 P1 F14 90.0(3)
F11 P1 F14 88.9(3)
F10 P1 F14 90.7(3)
F13 P1 F12 89.4(3)
F15 P1 F12 89.4(3)
F11 P1 F12 91.5(3)
F10 P1 F12 90.0(2)
F14 P1 F12 179.2(3)
Cl2 C100 Cl1 111.4(4)
Cl2 C100 H10A 109.4
Cl1 C100 H10A 109.4
Cl2 C100 H10B 109.4
Cl1 C100 H10B 109.4
H10A C100 H10B 108.0
Cl4 C200 Cl3 115.2(9)
Cl4 C200 H20B 108.5
Cl3 C200 H20B 108.4
Cl4 C200 H20C 108.5
Cl3 C200 H20C 108.5
H20B C200 H20C 107.5
Cl4' C20' Cl3' 117.3(13)
Cl4' C20' H20D 108.0
Cl3' C20' H20D 108.0
Cl4' C20' H20E 107.9
Cl3' C20' H20E 108.0
H20D C20' H20E 107.2
Cl3" C20" Cl4" 114.9(11)
Cl3" C20" H20F 108.5
Cl4" C20" H20F 108.6
Cl3" C20" H20G 108.6
Cl4" C20" H20G 108.6
H20F C20" H20G 107.5

loop_
_geom_bond_atom_site_label_1
_geom_bond_atom_site_label_2
_geom_bond_distance
Ir1 C33 2.012(5)
Ir1 C22 2.013(5)
Ir1 N6 2.039(4)
Ir1 N5 2.057(4)
Ir1 N1 2.153(4)
Ir1 N2 2.204(4)
N1 C1 1.343(7)
N1 C5 1.345(7)
N2 C10 1.347(7)
N2 C6 1.358(6)
N3 C15 1.344(7)
N3 C11 1.357(7)
N4 C19 1.385(7)
N4 H4A 0.8800
N4 H4B 0.8800
C1 C2 1.380(8)
C1 H1A 0.9500
C2 C3 1.373(8)
C2 H2A 0.9500
C3 C4 1.373(8)
C3 H3B 0.9500
C4 C5 1.380(7)
C4 H4C 0.9500
C5 C6 1.476(7)
C6 C7 1.385(7)
C7 C8 1.388(8)
C7 H7A 0.9500
C8 C9 1.391(7)
C8 C16 1.470(7)
C9 C10 1.389(7)
C9 H9A 0.9500
C10 C11 1.497(7)
C11 C12 1.356(7)
C12 C13 1.410(8)
C12 H12A 0.9500
C13 C14 1.397(9)
C13 H13A 0.9500
C14 C15 1.355(9)
C14 H14A 0.9500
C15 H15A 0.9500
C16 C21 1.397(8)
C16 C17 1.403(7)
C17 C18 1.384(8)
C17 H17A 0.9500
C18 C19 1.399(8)
C18 H18A 0.9500
C19 C20 1.388(8)
C20 C21 1.403(8)
C20 H20A 0.9500
C21 H21A 0.9500
N5 C32 1.364(7)
N5 C28 1.366(7)
C22 C23 1.388(7)
C22 C27 1.421(7)
C23 C24 1.378(8)
C23 H23A 0.9500
C24 C25 1.390(8)
C24 H24A 0.9500
C25 C26 1.360(8)
C25 H25A 0.9500
C26 C27 1.393(7)
C26 H26A 0.9500
C27 C28 1.463(7)
C28 C29 1.386(7)
C29 C30 1.396(8)
C29 H29A 0.9500
C30 C31 1.372(8)
C30 H30A 0.9500
C31 C32 1.381(7)
C31 H31A 0.9500
C32 H32A 0.9500
N6 C43 1.341(6)
N6 C39 1.375(6)
C33 C34 1.402(7)
C33 C38 1.421(7)
C34 C35 1.391(7)
C34 H34A 0.9500
C35 C36 1.404(7)
C35 H35A 0.9500
C36 C37 1.379(7)
C36 H36A 0.9500
C37 C38 1.379(7)
C37 H37A 0.9500
C38 C39 1.471(7)
C39 C40 1.377(7)
C40 C41 1.376(7)
C40 H40A 0.9500
C41 C42 1.384(8)
C41 H41A 0.9500
C42 C43 1.372(7)
C42 H42A 0.9500
C43 H43A 0.9500
P1 F13 1.565(5)
P1 F15 1.575(5)
P1 F11 1.581(4)
P1 F10 1.583(5)
P1 F14 1.586(5)
P1 F12 1.588(5)
C100 Cl2 1.742(7)
C100 Cl1 1.758(7)
C100 H10A 0.9900
C100 H10B 0.9900
C200 Cl4 1.696(12)
C200 Cl3 1.709(12)
C200 H20B 0.9900
C200 H20C 0.9900
Cl3' C20' 1.698(17)
Cl4' C20' 1.694(15)
C20' H20D 0.9900
C20' H20E 0.9900
Cl3" C20" 1.701(15)
Cl4" C20" 1.708(15)
C20" H20F 0.9900
C20" H20G 0.9900
